data_7718109
loop_
_publ_author_name
'Risi, Matthew C.'
'Atiga, Simeon'
'Christopher, Timothy D.'
'Henderson, William'
'Saunders, Graham C.'

_publ_section_title
;
 Diacylthioureas - an overlooked class of ligands; the coordination
 chemistry of diacylated thiourea with platinum(II), palladium(II) and
 gold(III).
;
_journal_issue 12
_journal_name_full 'Dalton transactions (Cambridge, England : 2003)'
_journal_page_first 4977
_journal_page_last 4989
_journal_paper_doi 10.1039/d4dt03390f
_journal_volume 54
_journal_year 2025
_chemical_formula_moiety 'C43 H40 N2 O2 P2 Pt S, C H2 Cl2'
_chemical_formula_sum 'C44 H42 Cl2 N2 O2 P2 Pt S'
_chemical_formula_weight 990.83
_space_group_crystal_system monoclinic
_space_group_IT_number 14
_space_group_name_Hall '-P 2ybc'
_space_group_name_H-M_alt 'P 1 21/c 1'
_symmetry_Int_Tables_number 14
_atom_sites_solution_primary iterative
_audit_creation_date 2025-02-07
_audit_creation_method
;
Olex2 1.2
(compiled 2018.05.29 svn.r3508 for OlexSys, GUI svn.r5506)
;
_audit_update_record
;
2025-02-12 deposited with the CCDC.	2025-02-14 downloaded from the CCDC.
;
_cell_angle_alpha 90
_cell_angle_beta 103.0940(10)
_cell_angle_gamma 90
_cell_formula_units_Z 4
_cell_length_a 12.81780(10)
_cell_length_b 21.7252(2)
_cell_length_c 14.81870(10)
_cell_measurement_reflns_used 43637
_cell_measurement_temperature 100.0(3)
_cell_measurement_theta_max 74.0260
_cell_measurement_theta_min 3.5580
_cell_volume 4019.26(6)
_computing_cell_refinement 'CrysAlisPro 1.171.40.84a (Rigaku OD, 2020)'
_computing_data_collection 'CrysAlisPro 1.171.40.84a (Rigaku OD, 2020)'
_computing_data_reduction 'CrysAlisPro 1.171.40.84a (Rigaku OD, 2020)'
_computing_molecular_graphics 'Olex2 (Dolomanov et al., 2009)'
_computing_publication_material 'Olex2 (Dolomanov et al., 2009)'
_computing_structure_refinement 'olex2.refine (Bourhis et al., 2015)'
_computing_structure_solution 'olex2.solve (Bourhis et al., 2015)'
_diffrn_ambient_temperature 100.0(2)
_diffrn_detector_area_resol_mean 5.8140
_diffrn_detector_type 'Pilatus 200K'
_diffrn_measured_fraction_theta_full 0.9889
_diffrn_measured_fraction_theta_max 0.9887
_diffrn_measurement_details
;
List of Runs (angles in degrees, time in seconds):

  # Type    Start    End  Width  t~exp~   \w     \q     \k     \f   Frames
#--------------------------------------------------------------------------
  1  \w    -70.00 -45.00   0.50    0.10    --  -47.23 159.00  90.00   50
  2  \w   -124.00 -50.00   0.50    0.10    --  -47.23-159.00  58.00  148
  3  \w    -70.00 -45.00   0.50    0.10    --  -47.23 118.00 -62.00   50
  4  \w   -124.00 -85.00   0.50    0.10    --  -47.23-118.00-148.00   78
  5  \w     61.00  86.00   0.50    0.10    --   47.23-159.00  58.00   50
  6  \w     94.00 119.00   0.50    0.10    --   47.23 159.00  90.00   50
  7  \w     62.00  87.00   0.50    0.10    --   47.23-118.00-148.00   50
  8  \w   -122.00 -78.00   0.50    0.60    --  -90.25-118.00-148.00   88
  9  \w    -94.00 -68.00   0.50    0.60    --  -90.25 159.00  90.00   52
 10  \w   -100.00 -67.00   0.50    0.60    --  -90.25-159.00  58.00   66
 11  \w    -55.00 -30.00   0.50    0.60    --  -90.25 118.00 -62.00   50
 12  \w     91.00 116.00   0.50    0.60    --  100.91 159.00  90.00   50
 13  \w     69.00  94.00   0.50    0.60    --  100.91-159.00  58.00   50
 14  \w     35.00  70.00   0.50    0.60    --  100.91-118.00-148.00   70
 15  \w    109.00 135.00   0.50    0.60    --  100.91 118.00 -62.00   52
 16  \w    -12.00  34.00   0.50    0.10    --  -47.23  19.00  30.00   92
 17  \w    -66.00  -9.00   0.50    0.10    --  -47.23  57.00 -30.00  114
 18  \w    -42.00   0.00   0.50    0.10    --  -47.23  38.00 -60.00   84
 19  \w   -103.00 -26.00   0.50    0.10    --  -47.23 -57.00-150.00  154
 20  \w   -123.00 -75.00   0.50    0.10    --  -47.23-125.00 -30.00   96
 21  \w     -9.00  16.00   0.50    0.10    --   47.23 -19.00 -60.00   50
 22  \w    -24.00  65.00   0.50    0.10    --   47.23 -57.00 -90.00  178
 23  \w     93.00 121.00   0.50    0.10    --   47.23  77.00 -90.00   56
 24  \w     25.00  51.00   0.50    0.10    --   47.23  77.00 -90.00   52
 25  \w   -162.00-103.00   0.50    0.60    --  -90.25 -61.00-120.00  118
 26  \w   -116.00 -90.00   0.50    0.60    --  -90.25-111.00 -90.00   52
 27  \w   -156.00-121.00   0.50    0.60    --  -90.25-111.00 -90.00   70
 28  \w    -51.00 -26.00   0.50    0.60    --  -90.25  45.00 -60.00   50
 29  \w     42.00 103.00   0.50    0.60    --  100.91 -95.00-150.00  122
 30  \w     29.00 105.00   0.50    0.60    --  100.91-111.00 150.00  152
 31  \w     23.00  98.00   0.50    0.60    --  100.91-111.00  30.00  150
 32  \w     52.00 104.00   0.50    0.60    --  100.91-111.00  90.00  104
 33  \w     25.00  51.00   0.50    0.60    --  100.91 -45.00  90.00   52
 34  \w     24.00  49.00   0.50    0.60    --  100.91 -45.00  60.00   50
 35  \w     66.00 108.00   0.50    0.60    --  100.91-111.00   0.00   84
 36  \w     97.00 164.00   0.50    0.60    --  100.91  30.00  60.00  134
 37  \w     32.00  98.00   0.50    0.60    --  100.91 -95.00 150.00  132
 38  \w     28.00  96.00   0.50    0.60    --  100.91 -95.00 -60.00  136
 39  \w     23.00  49.00   0.50    0.60    --  100.91 -45.00 120.00   52
 40  \w     25.00 108.00   0.50    0.60    --  100.91-111.00-150.00  166
 41  \w     79.00 159.00   0.50    0.60    --  100.91  61.00   0.00  160
 42  \w    107.00 171.00   0.50    0.60    --  100.91  61.00  90.00  128
 43  \w     23.00  56.00   0.50    0.60    --  100.91-111.00-120.00   66
 44  \w     23.00  49.00   0.50    0.60    --  100.91 -45.00-150.00   52
 45  \w     51.00  77.00   0.50    0.60    --  100.91 -77.00-150.00   52
 46  \w     29.00 107.00   0.50    0.60    --  100.91-111.00 -60.00  156
 47  \w     25.00  51.00   0.50    0.60    --  100.91 -45.00 150.00   52
 48  \w     26.00  51.00   0.50    0.60    --  100.91 -45.00 -90.00   50
 49  \w     25.00  79.00   0.50    0.60    --  100.91 -95.00  30.00  108
 50  \w     23.00  96.00   0.50    0.60    --  100.91 -95.00  90.00  146
 51  \w    106.00 160.00   0.50    0.60    --  100.91 111.00  90.00  108
 52  \w     32.00  71.00   0.50    0.60    --  100.91 -61.00-150.00   78
 53  \w     83.00 108.00   0.50    0.60    --  100.91-111.00-120.00   50
 54  \w     30.00  58.00   0.50    0.60    --  100.91 -61.00  30.00   56
 55  \w     26.00  51.00   0.50    0.60    --  100.91-111.00  60.00   50
 56  \w     83.00 108.00   0.50    0.60    --  100.91-111.00  60.00   50
 57  \w     25.00  51.00   0.50    0.60    --  100.91 -45.00  30.00   52
 58  \w     26.00  51.00   0.50    0.60    --  100.91 -45.00   0.00   50
;
_diffrn_measurement_device 'four-circle diffractometer'
_diffrn_measurement_device_type 'XtaLAB Synergy, Dualflex, Pilatus 200K'
_diffrn_measurement_method '\w scans'
_diffrn_radiation_type 'Cu K\a'
_diffrn_radiation_wavelength 1.54184
_diffrn_reflns_av_R_equivalents 0.0451
_diffrn_reflns_av_unetI/netI 0.0244
_diffrn_reflns_limit_h_max 15
_diffrn_reflns_limit_h_min -16
_diffrn_reflns_limit_k_max 26
_diffrn_reflns_limit_k_min -26
_diffrn_reflns_limit_l_max 18
_diffrn_reflns_limit_l_min -18
_diffrn_reflns_number 64158
_diffrn_reflns_theta_full 74.2311
_diffrn_reflns_theta_max 74.23
_diffrn_reflns_theta_min 3.54
_exptl_absorpt_coefficient_mu 9.310
_exptl_absorpt_correction_T_max 1.00000
_exptl_absorpt_correction_T_min 0.73231
_exptl_absorpt_correction_type multi-scan
_exptl_absorpt_process_details
;
CrysAlisPro 1.171.40.84a (Rigaku Oxford Diffraction, 2020)
Empirical absorption correction using spherical harmonics,
implemented in SCALE3 ABSPACK scaling algorithm.
;
_exptl_crystal_colour 'clear colourless'
_exptl_crystal_colour_lustre clear
_exptl_crystal_colour_primary colourless
_exptl_crystal_density_diffrn 1.6373
_exptl_crystal_F_000 1969.5254
_exptl_crystal_size_max 1.12
_exptl_crystal_size_mid 0.12
_exptl_crystal_size_min 0.1
_refine_diff_density_max 0.6089
_refine_diff_density_min -0.7072
_refine_diff_density_rms 0.0858
_refine_ls_d_res_high 0.8011
_refine_ls_d_res_low 12.4845
_refine_ls_goodness_of_fit_ref 1.0241
_refine_ls_hydrogen_treatment constr
_refine_ls_matrix_type full
_refine_ls_number_constraints 77
_refine_ls_number_parameters 489
_refine_ls_number_reflns 8104
_refine_ls_number_restraints 0
_refine_ls_restrained_S_all 1.0241
_refine_ls_R_factor_all 0.0209
_refine_ls_R_factor_gt 0.0191
_refine_ls_shift/su_max 0.0000
_refine_ls_shift/su_mean 0.0000
_refine_ls_structure_factor_coef Fsqd
_refine_ls_weighting_details 'w=1/[\s^2^(Fo^2^)+(0.0135P)^2^+4.5870P] where P=(Fo^2^+2Fc^2^)/3'
_refine_ls_weighting_scheme calc
_refine_ls_wR_factor_gt 0.0428
_refine_ls_wR_factor_ref 0.0434
_reflns_Friedel_coverage 0.0
_reflns_limit_h_max 15
_reflns_limit_h_min -16
_reflns_limit_k_max 26
_reflns_limit_k_min 0
_reflns_limit_l_max 18
_reflns_limit_l_min 0
_reflns_number_gt 7573
_reflns_number_total 8104
_reflns_threshold_expression I>=2u(I)
_cod_data_source_file d4dt03390f2.cif
_cod_data_source_block MCR2
_cod_depositor_comments 'Adding full bibliography for 7718104--7718109.cif.'
_cod_database_code 7718109
_olex2_refinement_description
;
1. Fixed Uiso
 At 1.2 times of:
  All C(H) groups, All C(H,H) groups
 At 1.5 times of:
  All C(H,H,H) groups
2.a Secondary CH2 refined with riding coordinates:
 C3(H3a,H3b), C6(H6a,H6b), C100(H10a,H10b)
2.b Aromatic/amide H refined with riding coordinates:
 C42(H42), C32(H32), C16(H16), C64(H64), C66(H66), C65(H65), C12(H12),
 C46(H46), C26(H26), C36(H36), C62(H62), C22(H22), C56(H56), C34(H34), C13(H13),
  C44(H44), C23(H23), C43(H43), C25(H25), C15(H15), C24(H24), C53(H53),
 C14(H14), C52(H52), C63(H63), C33(H33), C35(H35), C54(H54), C45(H45), C55(H55)
2.c Idealised Me refined as rotating group:
 C4(H4a,H4b,H4c), C7(H7a,H7b,H7c)
;
_olex2_submission_special_instructions 'No special instructions were received'
_oxdiff_exptl_absorpt_empirical_details
;
Empirical correction (ABSPACK) includes:
- Absorption correction using spherical harmonics
- Frame scaling
;

loop_
_space_group_symop_id
_space_group_symop_operation_xyz
1 x,y,z
2 -x,y+1/2,-z+1/2
3 -x,-y,-z
4 x,-y-1/2,z-1/2

loop_
_atom_site_label
_atom_site_type_symbol
_atom_site_fract_x
_atom_site_fract_y
_atom_site_fract_z
_atom_site_U_iso_or_equiv
_atom_site_adp_type
_atom_site_occupancy
_atom_site_refinement_flags_posn
Pt1 Pt 0.479454(6) 0.631396(4) 0.305521(5) 0.00968(3) Uani 1.000000 .
P1 P 0.40036(4) 0.70022(2) 0.38799(3) 0.01103(10) Uani 1.000000 .
P2 P 0.33255(4) 0.57567(2) 0.24432(3) 0.01060(10) Uani 1.000000 .
S1 S 0.59365(4) 0.56568(2) 0.24988(3) 0.01417(10) Uani 1.000000 .
Cl2 Cl 0.10732(5) 0.38517(4) 0.19811(4) 0.03492(15) Uani 1.000000 .
Cl1 Cl -0.00060(9) 0.31953(5) 0.32265(6) 0.0605(2) Uani 1.000000 .
O1 O 0.61828(12) 0.75829(7) 0.39412(10) 0.0154(3) Uani 1.000000 .
N1 N 0.63732(14) 0.66156(9) 0.34748(12) 0.0133(3) Uani 1.000000 .
O2 O 0.86765(15) 0.51930(9) 0.30403(12) 0.0281(4) Uani 1.000000 .
N2 N 0.79382(15) 0.61438(9) 0.31586(13) 0.0175(4) Uani 1.000000 .
C42 C 0.24035(18) 0.67760(10) 0.14284(14) 0.0157(4) Uani 1.000000 .
H42 H 0.29605(18) 0.69977(10) 0.17984(14) 0.0188(5) Uiso 1.000000 R
C11 C 0.48948(17) 0.70828(10) 0.50285(14) 0.0139(4) Uani 1.000000 .
C1 C 0.69325(17) 0.61717(10) 0.31104(14) 0.0136(4) Uani 1.000000 .
C41 C 0.22902(17) 0.61539(10) 0.15994(14) 0.0138(4) Uani 1.000000 .
C31 C 0.27074(17) 0.67895(10) 0.41161(14) 0.0138(4) Uani 1.000000 .
C61 C 0.27532(17) 0.53831(10) 0.33173(14) 0.0131(4) Uani 1.000000 .
C21 C 0.37329(17) 0.77784(10) 0.34254(14) 0.0140(4) Uani 1.000000 .
C32 C 0.26590(18) 0.64446(10) 0.48992(15) 0.0166(4) Uani 1.000000 .
H32 H 0.32901(18) 0.63228(10) 0.53046(15) 0.0199(5) Uiso 1.000000 R
C51 C 0.35845(17) 0.51176(10) 0.17183(14) 0.0143(4) Uani 1.000000 .
C16 C 0.50401(18) 0.76422(11) 0.55060(14) 0.0168(4) Uani 1.000000 .
H16 H 0.45945(18) 0.79738(11) 0.52900(14) 0.0202(5) Uiso 1.000000 R
C64 C 0.2007(2) 0.47638(11) 0.47009(16) 0.0225(5) Uani 1.000000 .
H64 H 0.1758(2) 0.45564(11) 0.51596(16) 0.0269(6) Uiso 1.000000 R
C66 C 0.34685(19) 0.51553(10) 0.41029(15) 0.0173(4) Uani 1.000000 .
H66 H 0.42010(19) 0.52100(10) 0.41658(15) 0.0207(5) Uiso 1.000000 R
C65 C 0.3097(2) 0.48489(11) 0.47890(15) 0.0208(5) Uani 1.000000 .
H65 H 0.3580(2) 0.47003(11) 0.53089(15) 0.0250(6) Uiso 1.000000 R
C12 C 0.55521(18) 0.65879(11) 0.53809(14) 0.0158(4) Uani 1.000000 .
H12 H 0.54456(18) 0.62088(11) 0.50826(14) 0.0190(5) Uiso 1.000000 R
C46 C 0.14622(18) 0.58218(11) 0.10247(14) 0.0169(4) Uani 1.000000 .
H46 H 0.13824(18) 0.54041(11) 0.11290(14) 0.0203(5) Uiso 1.000000 R
C3 C 0.79661(18) 0.71958(11) 0.43653(16) 0.0186(5) Uani 1.000000 .
H3a H 0.83782(18) 0.72238(11) 0.38927(16) 0.0223(5) Uiso 1.000000 R
H3b H 0.81835(18) 0.68242(11) 0.47211(16) 0.0223(5) Uiso 1.000000 R
C26 C 0.41458(18) 0.79828(11) 0.26876(14) 0.0161(4) Uani 1.000000 .
H26 H 0.45543(18) 0.77183(11) 0.24141(14) 0.0193(5) Uiso 1.000000 R
C36 C 0.17465(18) 0.69669(10) 0.35114(15) 0.0163(4) Uani 1.000000 .
H36 H 0.17633(18) 0.71966(10) 0.29854(15) 0.0196(5) Uiso 1.000000 R
C62 C 0.16565(18) 0.52972(10) 0.32371(15) 0.0160(4) Uani 1.000000 .
H62 H 0.11696(18) 0.54466(10) 0.27202(15) 0.0192(5) Uiso 1.000000 R
C22 C 0.31204(18) 0.81861(11) 0.38296(16) 0.0188(5) Uani 1.000000 .
H22 H 0.28357(18) 0.80550(11) 0.43210(16) 0.0226(5) Uiso 1.000000 R
C56 C 0.35508(19) 0.45115(11) 0.19976(16) 0.0196(5) Uani 1.000000 .
H56 H 0.34437(19) 0.44227(11) 0.25840(16) 0.0236(6) Uiso 1.000000 R
C5 C 0.83548(17) 0.56810(11) 0.26846(15) 0.0178(4) Uani 1.000000 .
C34 C 0.07304(19) 0.64578(11) 0.44821(17) 0.0218(5) Uani 1.000000 .
H34 H 0.00748(19) 0.63486(11) 0.46049(17) 0.0262(6) Uiso 1.000000 R
C13 C 0.63673(19) 0.66542(12) 0.61751(15) 0.0203(5) Uani 1.000000 .
H13 H 0.68107(19) 0.63228(12) 0.63972(15) 0.0244(6) Uiso 1.000000 R
C44 C 0.08800(19) 0.67373(12) 0.01431(15) 0.0207(5) Uani 1.000000 .
H44 H 0.04116(19) 0.69316(12) -0.03450(15) 0.0248(6) Uiso 1.000000 R
C4 C 0.82076(19) 0.77518(12) 0.50024(16) 0.0223(5) Uani 1.000000 .
H4a H 0.8070(14) 0.81220(12) 0.4641(2) 0.0335(7) Uiso 1.000000 GR
H4b H 0.7759(11) 0.7742(5) 0.5441(8) 0.0335(7) Uiso 1.000000 GR
H4c H 0.8946(4) 0.7742(5) 0.5327(10) 0.0335(7) Uiso 1.000000 GR
C23 C 0.2939(2) 0.87810(12) 0.35012(18) 0.0254(5) Uani 1.000000 .
H23 H 0.2539(2) 0.90495(12) 0.37774(18) 0.0305(6) Uiso 1.000000 R
C43 C 0.16946(19) 0.70706(11) 0.07111(15) 0.0186(5) Uani 1.000000 .
H43 H 0.17655(19) 0.74897(11) 0.06118(15) 0.0224(5) Uiso 1.000000 R
C2 C 0.67832(17) 0.71549(10) 0.39044(14) 0.0130(4) Uani 1.000000 .
C25 C 0.3951(2) 0.85805(12) 0.23569(16) 0.0226(5) Uani 1.000000 .
H25 H 0.4228(2) 0.87122(12) 0.18611(16) 0.0271(6) Uiso 1.000000 R
C15 C 0.58467(19) 0.77043(12) 0.63008(15) 0.0209(5) Uani 1.000000 .
H15 H 0.59396(19) 0.80783(12) 0.66141(15) 0.0251(6) Uiso 1.000000 R
C24 C 0.3350(2) 0.89806(11) 0.27591(18) 0.0259(5) Uani 1.000000 .
H24 H 0.3222(2) 0.93800(11) 0.25356(18) 0.0311(6) Uiso 1.000000 R
C53 C 0.38725(19) 0.47683(13) 0.02490(16) 0.0242(5) Uani 1.000000 .
H53 H 0.39790(19) 0.48545(13) -0.03383(16) 0.0290(6) Uiso 1.000000 R
C14 C 0.65169(19) 0.72131(12) 0.66333(15) 0.0213(5) Uani 1.000000 .
H14 H 0.70635(19) 0.72596(12) 0.71613(15) 0.0255(6) Uiso 1.000000 R
C52 C 0.37585(19) 0.52465(11) 0.08389(15) 0.0192(5) Uani 1.000000 .
H52 H 0.37976(19) 0.56525(11) 0.06502(15) 0.0230(5) Uiso 1.000000 R
C63 C 0.12890(19) 0.49883(11) 0.39287(16) 0.0196(5) Uani 1.000000 .
H63 H 0.05575(19) 0.49326(11) 0.38714(16) 0.0235(6) Uiso 1.000000 R
C33 C 0.16801(19) 0.62810(11) 0.50806(16) 0.0193(5) Uani 1.000000 .
H33 H 0.16603(19) 0.60515(11) 0.56062(16) 0.0231(6) Uiso 1.000000 R
C35 C 0.07688(18) 0.67998(11) 0.36974(16) 0.0208(5) Uani 1.000000 .
H35 H 0.01348(18) 0.69180(11) 0.32929(16) 0.0250(6) Uiso 1.000000 R
C54 C 0.38284(19) 0.41611(12) 0.05315(18) 0.0264(5) Uani 1.000000 .
H54 H 0.39012(19) 0.38417(12) 0.01324(18) 0.0316(7) Uiso 1.000000 R
C7 C 0.8749(2) 0.53243(12) 0.11678(17) 0.0261(5) Uani 1.000000 .
H7a H 0.8733(15) 0.5458(3) 0.0547(4) 0.0392(8) Uiso 1.000000 GR
H7b H 0.9456(6) 0.5184(6) 0.1455(8) 0.0392(8) Uiso 1.000000 GR
H7c H 0.8247(9) 0.4994(4) 0.1151(12) 0.0392(8) Uiso 1.000000 GR
C6 C 0.8447(2) 0.58572(12) 0.17200(16) 0.0234(5) Uani 1.000000 .
H6a H 0.7767(2) 0.60255(12) 0.13874(16) 0.0280(6) Uiso 1.000000 R
H6b H 0.8982(2) 0.61783(12) 0.17651(16) 0.0280(6) Uiso 1.000000 R
C45 C 0.07633(19) 0.61129(12) 0.03028(15) 0.0214(5) Uani 1.000000 .
H45 H 0.02143(19) 0.58907(12) -0.00765(15) 0.0257(6) Uiso 1.000000 R
C55 C 0.3677(2) 0.40324(11) 0.14024(17) 0.0246(5) Uani 1.000000 .
H55 H 0.3658(2) 0.36259(11) 0.15948(17) 0.0296(6) Uiso 1.000000 R
C100 C -0.0121(2) 0.37713(15) 0.23771(19) 0.0341(6) Uani 1.000000 .
H10a H -0.0290(2) 0.41601(15) 0.26328(19) 0.0409(7) Uiso 1.000000 R
H10b H -0.0705(2) 0.36694(15) 0.18578(19) 0.0409(7) Uiso 1.000000 R

loop_
_atom_site_aniso_label
_atom_site_aniso_U_11
_atom_site_aniso_U_22
_atom_site_aniso_U_33
_atom_site_aniso_U_12
_atom_site_aniso_U_13
_atom_site_aniso_U_23
Pt1 0.00952(5) 0.00907(5) 0.01021(5) 0.00043(3) 0.00175(3) -0.00033(3)
P1 0.0114(2) 0.0104(2) 0.0114(2) 0.00053(19) 0.00272(18) -0.00136(18)
P2 0.0106(2) 0.0099(2) 0.0108(2) -0.00043(19) 0.00148(18) -0.00011(18)
S1 0.0123(2) 0.0125(2) 0.0181(2) 0.00108(19) 0.00431(19) -0.00363(19)
Cl2 0.0227(3) 0.0550(4) 0.0248(3) -0.0017(3) 0.0005(2) -0.0042(3)
Cl1 0.0786(6) 0.0637(6) 0.0433(4) -0.0014(5) 0.0225(4) 0.0149(4)
O1 0.0161(7) 0.0125(7) 0.0177(7) 0.0010(6) 0.0040(6) 0.0012(6)
N1 0.0102(8) 0.0157(9) 0.0140(8) 0.0009(7) 0.0023(6) -0.0002(7)
O2 0.0295(10) 0.0258(10) 0.0302(9) 0.0112(8) 0.0093(7) 0.0036(7)
N2 0.0124(9) 0.0197(10) 0.0201(9) 0.0018(7) 0.0030(7) -0.0024(7)
C42 0.0178(11) 0.0155(11) 0.0146(10) -0.0002(9) 0.0055(8) -0.0008(8)
C11 0.0138(10) 0.0151(10) 0.0140(9) -0.0032(8) 0.0054(8) 0.0001(8)
C1 0.0136(10) 0.0153(11) 0.0113(9) 0.0018(8) 0.0011(8) 0.0017(8)
C41 0.0149(10) 0.0143(10) 0.0130(9) 0.0007(8) 0.0052(8) 0.0016(8)
C31 0.0152(10) 0.0105(10) 0.0160(10) -0.0002(8) 0.0042(8) -0.0047(8)
C61 0.0161(10) 0.0107(10) 0.0135(9) 0.0005(8) 0.0056(8) -0.0012(8)
C21 0.0111(10) 0.0153(10) 0.0138(9) -0.0007(8) -0.0008(8) -0.0016(8)
C32 0.0170(11) 0.0157(11) 0.0169(10) 0.0006(9) 0.0034(8) -0.0036(8)
C51 0.0101(10) 0.0163(11) 0.0155(10) -0.0001(8) 0.0009(8) -0.0023(8)
C16 0.0186(11) 0.0172(11) 0.0156(10) 0.0001(9) 0.0059(8) -0.0026(8)
C64 0.0319(13) 0.0177(11) 0.0213(11) 0.0007(10) 0.0132(10) 0.0041(9)
C66 0.0181(11) 0.0156(11) 0.0174(10) 0.0033(9) 0.0026(8) 0.0000(8)
C65 0.0276(13) 0.0184(12) 0.0167(11) 0.0063(10) 0.0054(9) 0.0046(9)
C12 0.0176(11) 0.0154(11) 0.0144(10) -0.0016(9) 0.0033(8) 0.0004(8)
C46 0.0163(10) 0.0180(11) 0.0158(10) -0.0030(9) 0.0026(8) 0.0016(8)
C3 0.0116(10) 0.0222(12) 0.0216(11) -0.0009(9) 0.0029(8) -0.0030(9)
C26 0.0143(10) 0.0178(11) 0.0150(10) -0.0007(8) 0.0007(8) -0.0007(8)
C36 0.0171(11) 0.0146(11) 0.0170(10) 0.0010(9) 0.0035(8) -0.0026(8)
C62 0.0179(11) 0.0151(11) 0.0149(10) -0.0016(9) 0.0037(8) -0.0016(8)
C22 0.0178(11) 0.0160(11) 0.0235(11) 0.0008(9) 0.0061(9) -0.0023(9)
C56 0.0185(11) 0.0175(11) 0.0215(11) 0.0024(9) 0.0018(9) -0.0008(9)
C5 0.0093(10) 0.0210(12) 0.0229(11) 0.0003(9) 0.0034(8) -0.0026(9)
C34 0.0174(11) 0.0216(12) 0.0295(12) -0.0053(9) 0.0115(9) -0.0088(10)
C13 0.0202(11) 0.0255(13) 0.0143(10) -0.0008(10) 0.0020(9) 0.0066(9)
C44 0.0163(11) 0.0294(13) 0.0163(10) 0.0056(10) 0.0038(9) 0.0081(9)
C4 0.0176(11) 0.0246(13) 0.0238(11) -0.0062(10) 0.0024(9) -0.0052(10)
C23 0.0204(12) 0.0169(12) 0.0373(14) 0.0041(9) 0.0033(10) -0.0049(10)
C43 0.0206(11) 0.0176(11) 0.0198(10) 0.0048(9) 0.0089(9) 0.0060(9)
C2 0.0127(10) 0.0145(10) 0.0118(9) -0.0023(8) 0.0027(8) 0.0010(8)
C25 0.0234(12) 0.0221(12) 0.0188(11) -0.0061(10) -0.0023(9) 0.0064(9)
C15 0.0234(12) 0.0265(13) 0.0148(10) -0.0070(10) 0.0085(9) -0.0092(9)
C24 0.0241(13) 0.0135(11) 0.0344(13) -0.0006(10) -0.0054(10) 0.0067(10)
C53 0.0174(11) 0.0351(14) 0.0204(11) -0.0009(10) 0.0050(9) -0.0097(10)
C14 0.0203(11) 0.0309(13) 0.0113(10) -0.0048(10) 0.0010(8) 0.0010(9)
C52 0.0206(11) 0.0199(12) 0.0174(10) -0.0029(9) 0.0053(9) -0.0033(9)
C63 0.0200(11) 0.0186(11) 0.0223(11) -0.0042(9) 0.0093(9) -0.0029(9)
C33 0.0230(12) 0.0173(11) 0.0201(11) -0.0029(9) 0.0103(9) -0.0036(9)
C35 0.0134(11) 0.0227(12) 0.0258(11) 0.0016(9) 0.0031(9) -0.0064(9)
C54 0.0175(11) 0.0280(13) 0.0313(13) 0.0037(10) 0.0007(10) -0.0178(11)
C7 0.0246(13) 0.0286(14) 0.0277(12) -0.0071(11) 0.0113(10) -0.0071(10)
C6 0.0265(13) 0.0210(12) 0.0242(12) -0.0009(10) 0.0092(10) -0.0021(9)
C45 0.0147(11) 0.0319(13) 0.0164(10) -0.0028(10) 0.0010(9) 0.0028(9)
C55 0.0244(12) 0.0135(11) 0.0321(13) 0.0050(9) -0.0017(10) -0.0059(10)
C100 0.0265(14) 0.0442(17) 0.0317(14) 0.0015(12) 0.0069(11) -0.0019(12)

loop_
_atom_type_symbol
_atom_type_scat_dispersion_real
_atom_type_scat_dispersion_imag
_atom_type_scat_Cromer_Mann_a1
_atom_type_scat_Cromer_Mann_a2
_atom_type_scat_Cromer_Mann_a3
_atom_type_scat_Cromer_Mann_a4
_atom_type_scat_Cromer_Mann_b1
_atom_type_scat_Cromer_Mann_b2
_atom_type_scat_Cromer_Mann_b3
_atom_type_scat_Cromer_Mann_b4
_atom_type_scat_Cromer_Mann_c
_atom_type_scat_source
_atom_type_scat_dispersion_source
C 0.01920 0.00962 2.31000 1.02000 1.58860 0.86500 20.84390 10.20750 0.56870 51.65120 0.215599998832 'International Tables Volume C Table 6.1.1.4 (pp. 500-502)' 'Henke, Gullikson and Davis, At. Data and Nucl. Data Tables, 1993, 54, 2'
Pt -4.33214 7.24634 27.00590 17.76390 15.71310 5.78370 1.51293 8.81174 0.42459 38.61030 11.6883001328 'International Tables Volume C Table 6.1.1.4 (pp. 500-502)' 'Henke, Gullikson and Davis, At. Data and Nucl. Data Tables, 1993, 54, 2'
Cl 0.36843 0.69943 11.46040 7.19640 6.25560 1.64550 0.01040 1.16620 18.51940 47.77840 -9.55739974976 'International Tables Volume C Table 6.1.1.4 (pp. 500-502)' 'Henke, Gullikson and Davis, At. Data and Nucl. Data Tables, 1993, 54, 2'
H 0.00000 0.00000 0.49300 0.32291 0.14019 0.04081 10.51090 26.12570 3.14236 57.79970 0.0030380000826 'International Tables Volume C Table 6.1.1.4 (pp. 500-502)' 'Henke, Gullikson and Davis, At. Data and Nucl. Data Tables, 1993, 54, 2'
O 0.05239 0.03377 3.04850 2.28680 1.54630 0.86700 13.27710 5.70110 0.32390 32.90890 0.250800013542 'International Tables Volume C Table 6.1.1.4 (pp. 500-502)' 'Henke, Gullikson and Davis, At. Data and Nucl. Data Tables, 1993, 54, 2'
N 0.03256 0.01839 12.21260 3.13220 2.01250 1.16630 0.00570 9.89330 28.99750 0.58260 -11.5290002823 'International Tables Volume C Table 6.1.1.4 (pp. 500-502)' 'Henke, Gullikson and Davis, At. Data and Nucl. Data Tables, 1993, 54, 2'
P 0.30360 0.43703 6.43450 4.17910 1.78000 1.49080 1.90670 27.15700 0.52600 68.16450 1.11489999294 'International Tables Volume C Table 6.1.1.4 (pp. 500-502)' 'Henke, Gullikson and Davis, At. Data and Nucl. Data Tables, 1993, 54, 2'
S 0.33537 0.55136 6.90530 5.20340 1.43790 1.58630 1.46790 22.21510 0.25360 56.17200 0.866900026798 'International Tables Volume C Table 6.1.1.4 (pp. 500-502)' 'Henke, Gullikson and Davis, At. Data and Nucl. Data Tables, 1993, 54, 2'

loop_
_geom_angle_atom_site_label_1
_geom_angle_atom_site_label_2
_geom_angle_atom_site_label_3
_geom_angle
_geom_angle_site_symmetry_1
_geom_angle_site_symmetry_3
_geom_angle_publ_flag
P2 Pt1 P1 97.717(18) . . ?
S1 Pt1 P1 166.792(18) . . ?
S1 Pt1 P2 93.631(18) . . ?
N1 Pt1 P1 98.73(5) . . ?
N1 Pt1 P2 163.20(5) . . ?
N1 Pt1 S1 69.64(5) . . ?
C11 P1 Pt1 107.35(7) . . ?
C31 P1 Pt1 117.65(7) . . ?
C31 P1 C11 104.37(9) . . ?
C21 P1 Pt1 118.33(7) . . ?
C21 P1 C11 106.37(10) . . ?
C21 P1 C31 101.49(10) . . ?
C41 P2 Pt1 115.79(7) . . ?
C61 P2 Pt1 112.90(7) . . ?
C61 P2 C41 110.60(10) . . ?
C51 P2 Pt1 113.46(7) . . ?
C51 P2 C41 99.04(10) . . ?
C51 P2 C61 103.62(10) . . ?
C1 S1 Pt1 82.55(7) . . ?
C1 N1 Pt1 102.63(13) . . ?
C2 N1 Pt1 130.36(14) . . ?
C2 N1 C1 126.57(18) . . ?
C5 N2 C1 120.09(19) . . ?
C41 C42 H42 119.64(13) . . ?
C43 C42 H42 119.64(14) . . ?
C43 C42 C41 120.7(2) . . ?
C16 C11 P1 122.51(17) . . ?
C12 C11 P1 118.15(16) . . ?
C12 C11 C16 118.8(2) . . ?
N1 C1 S1 105.14(15) . . ?
N2 C1 S1 126.63(17) . . ?
N2 C1 N1 128.2(2) . . ?
C42 C41 P2 119.75(17) . . ?
C46 C41 P2 120.47(17) . . ?
C46 C41 C42 119.1(2) . . ?
C32 C31 P1 120.49(17) . . ?
C36 C31 P1 120.75(17) . . ?
C36 C31 C32 118.8(2) . . ?
C66 C61 P2 117.17(17) . . ?
C62 C61 P2 124.05(16) . . ?
C62 C61 C66 118.8(2) . . ?
C26 C21 P1 120.81(17) . . ?
C22 C21 P1 120.31(17) . . ?
C22 C21 C26 118.9(2) . . ?
H32 C32 C31 119.62(13) . . ?
C33 C32 C31 120.8(2) . . ?
C33 C32 H32 119.62(14) . . ?
C56 C51 P2 121.59(17) . . ?
C52 C51 P2 118.87(17) . . ?
C52 C51 C56 119.4(2) . . ?
H16 C16 C11 119.91(13) . . ?
C15 C16 C11 120.2(2) . . ?
C15 C16 H16 119.91(14) . . ?
C65 C64 H64 120.06(13) . . ?
C63 C64 H64 120.06(14) . . ?
C63 C64 C65 119.9(2) . . ?
H66 C66 C61 119.64(13) . . ?
C65 C66 C61 120.7(2) . . ?
C65 C66 H66 119.64(14) . . ?
C66 C65 C64 120.1(2) . . ?
H65 C65 C64 119.96(13) . . ?
H65 C65 C66 119.96(14) . . ?
H12 C12 C11 119.63(13) . . ?
C13 C12 C11 120.7(2) . . ?
C13 C12 H12 119.63(14) . . ?
H46 C46 C41 119.89(13) . . ?
C45 C46 C41 120.2(2) . . ?
C45 C46 H46 119.89(14) . . ?
H3b C3 H3a 108.0 . . ?
C4 C3 H3a 109.31(13) . . ?
C4 C3 H3b 109.31(13) . . ?
C2 C3 H3a 109.31(11) . . ?
C2 C3 H3b 109.31(12) . . ?
C2 C3 C4 111.58(19) . . ?
H26 C26 C21 119.82(13) . . ?
C25 C26 C21 120.4(2) . . ?
C25 C26 H26 119.82(14) . . ?
H36 C36 C31 119.94(13) . . ?
C35 C36 C31 120.1(2) . . ?
C35 C36 H36 119.94(14) . . ?
H62 C62 C61 119.89(12) . . ?
C63 C62 C61 120.2(2) . . ?
C63 C62 H62 119.89(14) . . ?
H22 C22 C21 119.82(13) . . ?
C23 C22 C21 120.4(2) . . ?
C23 C22 H22 119.82(15) . . ?
H56 C56 C51 119.87(13) . . ?
C55 C56 C51 120.3(2) . . ?
C55 C56 H56 119.87(15) . . ?
N2 C5 O2 122.7(2) . . ?
C6 C5 O2 122.7(2) . . ?
C6 C5 N2 114.4(2) . . ?
C33 C34 H34 120.32(14) . . ?
C35 C34 H34 120.32(14) . . ?
C35 C34 C33 119.4(2) . . ?
H13 C13 C12 120.02(14) . . ?
C14 C13 C12 120.0(2) . . ?
C14 C13 H13 120.02(14) . . ?
C43 C44 H44 119.97(13) . . ?
C45 C44 H44 119.97(13) . . ?
C45 C44 C43 120.1(2) . . ?
H4a C4 C3 109.5 . . ?
H4b C4 C3 109.5 . . ?
H4b C4 H4a 109.5 . . ?
H4c C4 C3 109.5 . . ?
H4c C4 H4a 109.5 . . ?
H4c C4 H4b 109.5 . . ?
H23 C23 C22 119.82(15) . . ?
C24 C23 C22 120.4(2) . . ?
C24 C23 H23 119.82(15) . . ?
C44 C43 C42 119.7(2) . . ?
H43 C43 C42 120.13(14) . . ?
H43 C43 C44 120.13(13) . . ?
N1 C2 O1 119.43(19) . . ?
C3 C2 O1 120.86(19) . . ?
C3 C2 N1 119.64(19) . . ?
H25 C25 C26 119.74(14) . . ?
C24 C25 C26 120.5(2) . . ?
C24 C25 H25 119.74(14) . . ?
H15 C15 C16 119.70(14) . . ?
C14 C15 C16 120.6(2) . . ?
C14 C15 H15 119.70(13) . . ?
C25 C24 C23 119.5(2) . . ?
H24 C24 C23 120.25(15) . . ?
H24 C24 C25 120.25(14) . . ?
C52 C53 H53 119.86(15) . . ?
C54 C53 H53 119.86(14) . . ?
C54 C53 C52 120.3(2) . . ?
C15 C14 C13 119.6(2) . . ?
H14 C14 C13 120.18(14) . . ?
H14 C14 C15 120.18(13) . . ?
C53 C52 C51 119.9(2) . . ?
H52 C52 C51 120.04(14) . . ?
H52 C52 C53 120.04(15) . . ?
C62 C63 C64 120.4(2) . . ?
H63 C63 C64 119.82(14) . . ?
H63 C63 C62 119.82(14) . . ?
C34 C33 C32 120.4(2) . . ?
H33 C33 C32 119.80(14) . . ?
H33 C33 C34 119.80(14) . . ?
C34 C35 C36 120.6(2) . . ?
H35 C35 C36 119.69(14) . . ?
H35 C35 C34 119.69(14) . . ?
H54 C54 C53 120.02(14) . . ?
C55 C54 C53 120.0(2) . . ?
C55 C54 H54 120.02(15) . . ?
H7b C7 H7a 109.5 . . ?
H7c C7 H7a 109.5 . . ?
H7c C7 H7b 109.5 . . ?
C6 C7 H7a 109.5 . . ?
C6 C7 H7b 109.5 . . ?
C6 C7 H7c 109.5 . . ?
C7 C6 C5 113.6(2) . . ?
H6a C6 C5 108.83(13) . . ?
H6a C6 C7 108.83(14) . . ?
H6b C6 C5 108.83(13) . . ?
H6b C6 C7 108.83(14) . . ?
H6b C6 H6a 107.7 . . ?
C44 C45 C46 120.1(2) . . ?
H45 C45 C46 119.94(14) . . ?
H45 C45 C44 119.94(13) . . ?
C54 C55 C56 120.1(2) . . ?
H55 C55 C56 119.95(15) . . ?
H55 C55 C54 119.95(15) . . ?
Cl1 C100 Cl2 111.70(16) . . ?
H10a C100 Cl2 109.28(11) . . ?
H10a C100 Cl1 109.28(10) . . ?
H10b C100 Cl2 109.28(9) . . ?
H10b C100 Cl1 109.28(10) . . ?
H10b C100 H10a 107.9 . . ?

loop_
_geom_bond_atom_site_label_1
_geom_bond_atom_site_label_2
_geom_bond_distance
_geom_bond_site_symmetry_2
_geom_bond_publ_flag
Pt1 P1 2.3061(5) . ?
Pt1 P2 2.2494(5) . ?
Pt1 S1 2.3254(5) . ?
Pt1 N1 2.0834(18) . ?
P1 C11 1.831(2) . ?
P1 C31 1.833(2) . ?
P1 C21 1.820(2) . ?
P2 C41 1.821(2) . ?
P2 C61 1.818(2) . ?
P2 C51 1.831(2) . ?
S1 C1 1.783(2) . ?
Cl2 C100 1.768(3) . ?
Cl1 C100 1.757(3) . ?
O1 C2 1.216(3) . ?
N1 C1 1.382(3) . ?
N1 C2 1.380(3) . ?
O2 C5 1.214(3) . ?
N2 C1 1.276(3) . ?
N2 C5 1.400(3) . ?
C42 H42 0.9300 . ?
C42 C41 1.389(3) . ?
C42 C43 1.388(3) . ?
C11 C16 1.397(3) . ?
C11 C12 1.393(3) . ?
C41 C46 1.401(3) . ?
C31 C32 1.395(3) . ?
C31 C36 1.403(3) . ?
C61 C66 1.399(3) . ?
C61 C62 1.396(3) . ?
C21 C26 1.391(3) . ?
C21 C22 1.405(3) . ?
C32 H32 0.9300 . ?
C32 C33 1.388(3) . ?
C51 C56 1.384(3) . ?
C51 C52 1.399(3) . ?
C16 H16 0.9300 . ?
C16 C15 1.387(3) . ?
C64 H64 0.9300 . ?
C64 C65 1.386(4) . ?
C64 C63 1.385(3) . ?
C66 H66 0.9300 . ?
C66 C65 1.387(3) . ?
C65 H65 0.9300 . ?
C12 H12 0.9300 . ?
C12 C13 1.393(3) . ?
C46 H46 0.9300 . ?
C46 C45 1.383(3) . ?
C3 H3a 0.9700 . ?
C3 H3b 0.9700 . ?
C3 C4 1.521(3) . ?
C3 C2 1.518(3) . ?
C26 H26 0.9300 . ?
C26 C25 1.390(3) . ?
C36 H36 0.9300 . ?
C36 C35 1.391(3) . ?
C62 H62 0.9300 . ?
C62 C63 1.393(3) . ?
C22 H22 0.9300 . ?
C22 C23 1.382(3) . ?
C56 H56 0.9300 . ?
C56 C55 1.397(3) . ?
C5 C6 1.510(3) . ?
C34 H34 0.9300 . ?
C34 C33 1.388(4) . ?
C34 C35 1.390(4) . ?
C13 H13 0.9300 . ?
C13 C14 1.383(4) . ?
C44 H44 0.9300 . ?
C44 C43 1.387(3) . ?
C44 C45 1.391(4) . ?
C4 H4a 0.9600 . ?
C4 H4b 0.9600 . ?
C4 H4c 0.9600 . ?
C23 H23 0.9300 . ?
C23 C24 1.393(4) . ?
C43 H43 0.9300 . ?
C25 H25 0.9300 . ?
C25 C24 1.383(4) . ?
C15 H15 0.9300 . ?
C15 C14 1.388(4) . ?
C24 H24 0.9300 . ?
C53 H53 0.9300 . ?
C53 C52 1.387(3) . ?
C53 C54 1.389(4) . ?
C14 H14 0.9300 . ?
C52 H52 0.9300 . ?
C63 H63 0.9300 . ?
C33 H33 0.9300 . ?
C35 H35 0.9300 . ?
C54 H54 0.9300 . ?
C54 C55 1.377(4) . ?
C7 H7a 0.9600 . ?
C7 H7b 0.9600 . ?
C7 H7c 0.9600 . ?
C7 C6 1.518(3) . ?
C6 H6a 0.9700 . ?
C6 H6b 0.9700 . ?
C45 H45 0.9300 . ?
C55 H55 0.9300 . ?
C100 H10a 0.9700 . ?
C100 H10b 0.9700 . ?
